data_4115699
loop_
_publ_author_name
'Mark J. MacLachlan'
'Aimee Rose'
'Timothy M. Swager'

_publ_section_title
;
 A Rotaxane Exciplex
;
_journal_name_full 'Journal of the American Chemical Society'
_journal_page_first 9180
_journal_page_last 9181
_journal_paper_doi 10.1021/ja016228j
_journal_volume 123
_journal_year 2001
_chemical_formula_sum 'C134 H128 I2 N9 O10'
_chemical_formula_weight 2278.25
_chemical_name_systematic ?
_space_group_IT_number 2
_symmetry_cell_setting triclinic
_symmetry_space_group_name_Hall '-P 1'
_symmetry_space_group_name_H-M 'P -1'
_atom_sites_solution_hydrogens geom
_atom_sites_solution_primary direct
_atom_sites_solution_secondary difmap
_audit_creation_method SHELXL-97
_cell_angle_alpha 71.0550(10)
_cell_angle_beta 86.8900(10)
_cell_angle_gamma 80.3940(10)
_cell_formula_units_Z 2
_cell_length_a 12.0750(8)
_cell_length_b 23.0720(14)
_cell_length_c 23.8190(15)
_cell_measurement_temperature 183(2)
_cell_volume 6188.4(7)
_computing_cell_refinement 'Bruker SMART'
_computing_data_collection 'Bruker SMART'
_computing_data_reduction 'Bruker SHELXTL'
_computing_molecular_graphics 'Bruker SHELXTL'
_computing_publication_material 'Bruker SHELXTL'
_computing_structure_refinement 'SHELXL-97 (Sheldrick, 1997)'
_computing_structure_solution 'SHELXS-97 (Sheldrick, 1990)'
_diffrn_ambient_temperature 183(2)
_diffrn_measured_fraction_theta_full 0.977
_diffrn_measured_fraction_theta_max 0.977
_diffrn_measurement_device_type 'CCD area detector'
_diffrn_measurement_method 'phi and omega scans'
_diffrn_radiation_monochromator graphite
_diffrn_radiation_source 'fine-focus sealed tube'
_diffrn_radiation_type MoK\a
_diffrn_radiation_wavelength 0.71073
_diffrn_reflns_av_R_equivalents 0.0340
_diffrn_reflns_av_sigmaI/netI 0.0358
_diffrn_reflns_limit_h_max 13
_diffrn_reflns_limit_h_min -12
_diffrn_reflns_limit_k_max 23
_diffrn_reflns_limit_k_min -25
_diffrn_reflns_limit_l_max 26
_diffrn_reflns_limit_l_min -26
_diffrn_reflns_number 24897
_diffrn_reflns_theta_full 23.27
_diffrn_reflns_theta_max 23.27
_diffrn_reflns_theta_min 2.14
_exptl_absorpt_coefficient_mu 0.568
_exptl_absorpt_correction_type none
_exptl_crystal_colour 'pale yellow'
_exptl_crystal_density_diffrn 1.223
_exptl_crystal_description block
_exptl_crystal_F_000 2362
_exptl_crystal_size_max .40
_exptl_crystal_size_mid .44
_exptl_crystal_size_min .48
_refine_diff_density_max 3.569
_refine_diff_density_min -0.796
_refine_diff_density_rms 0.159
_refine_ls_extinction_coef 0.0000(5)
_refine_ls_extinction_expression Fc^*^=kFc[1+0.001xFc^2^\l^3^/sin(2\q)]^-1/4^
_refine_ls_extinction_method SHELXL
_refine_ls_goodness_of_fit_ref 1.553
_refine_ls_hydrogen_treatment mixed
_refine_ls_matrix_type full
_refine_ls_number_parameters 1361
_refine_ls_number_reflns 17413
_refine_ls_number_restraints 10
_refine_ls_restrained_S_all 1.554
_refine_ls_R_factor_all 0.1344
_refine_ls_R_factor_gt 0.1128
_refine_ls_shift/su_max 1.713
_refine_ls_shift/su_mean 0.002
_refine_ls_structure_factor_coef Fsqd
_refine_ls_weighting_details 'calc w=1/[\s^2^(Fo^2^)+(0.2000P)^2^+0.0000P] where P=(Fo^2^+2Fc^2^)/3'
_refine_ls_weighting_scheme calc
_refine_ls_wR_factor_gt 0.3422
_refine_ls_wR_factor_ref 0.3701
_reflns_number_gt 13246
_reflns_number_total 17413
_reflns_threshold_expression >2sigma(I)
_cod_data_source_file ja016228j_s2.cif
_cod_data_source_block 00110t
_cod_depositor_comments
;
 Marking atoms 'C63', 'C64', 'C65', 'C66' and 'C63A', 'C64A', 'C65A', 'C66A'
 as belonging to disorder groups '1' and '2' respectively after consulting
 the supplementary material of the original publication.

 Antanas Vaitkus,
 2017-08-31
;
_cod_database_code 4115699

loop_
_symmetry_equiv_pos_as_xyz
'x, y, z'
'-x, -y, -z'

loop_
_atom_site_label
_atom_site_type_symbol
_atom_site_fract_x
_atom_site_fract_y
_atom_site_fract_z
_atom_site_U_iso_or_equiv
_atom_site_adp_type
_atom_site_occupancy
_atom_site_symmetry_multiplicity
_atom_site_calc_flag
_atom_site_refinement_flags
_atom_site_disorder_group
I1 I 0.48507(6) 0.94171(3) 0.45230(3) 0.0649(3) Uani 1 1 d . .
O1 O 0.5957(6) 0.7212(3) 0.3393(3) 0.0772(19) Uani 1 1 d . .
N1 N 0.1467(7) 0.6098(4) 0.4087(4) 0.075(2) Uani 1 1 d . .
C1 C -0.0813(12) 0.5296(6) 0.3858(9) 0.120(5) Uani 1 1 d . .
H1A H -0.1040 0.5112 0.3588 0.144 Uiso 1 1 calc R .
I2 I 0.61844(6) 0.73539(3) 0.73405(3) 0.0689(3) Uani 1 1 d . .
O2 O 0.7342(5) 0.7405(3) 0.4209(3) 0.0698(17) Uani 1 1 d . .
N2 N 0.0000(8) 0.6242(5) 0.5004(5) 0.091(3) Uani 1 1 d . .
C2 C 0.0262(10) 0.5529(5) 0.3782(6) 0.089(4) Uani 1 1 d . .
O3 O 0.6659(5) 0.8234(3) 0.4938(3) 0.0624(16) Uani 1 1 d . .
C3 C 0.0519(11) 0.5868(5) 0.4149(6) 0.089(4) Uani 1 1 d . .
O4 O 0.4474(6) 0.8562(3) 0.6939(3) 0.080(2) Uani 1 1 d . .
C4 C 0.1025(10) 0.5443(5) 0.3341(6) 0.088(3) Uani 1 1 d . .
H4A H 0.0865 0.5226 0.3085 0.106 Uiso 1 1 calc R .
C5 C 0.2000(10) 0.5677(5) 0.3289(5) 0.080(3) Uani 1 1 d . .
H5A H 0.2541 0.5624 0.2997 0.096 Uiso 1 1 calc R .
O5 O 0.2159(12) 0.8303(9) 0.7241(6) 0.180(6) Uani 1 1 d . .
N5 N 0.3722(11) 1.0272(6) 0.3221(6) 0.124(4) Uani 1 1 d D .
C6 C 0.2192(9) 0.5995(4) 0.3669(4) 0.072(3) Uani 1 1 d . .
O6 O 0.0277(9) 0.7703(9) 0.6800(5) 0.198(8) Uani 1 1 d . .
C7 C 0.3230(8) 0.6290(5) 0.3605(4) 0.064(2) Uani 1 1 d . .
O7 O 0.6209(6) 0.5633(3) 0.6310(3) 0.085(2) Uani 1 1 d . .
C8 C 0.4229(9) 0.6019(4) 0.3452(4) 0.069(3) Uani 1 1 d . .
H8A H 0.4277 0.5632 0.3384 0.082 Uiso 1 1 calc R .
O8 O 0.5332(5) 0.5944(3) 0.7033(2) 0.0605(16) Uani 1 1 d . .
C9 C 0.3176(9) 0.6874(5) 0.3675(4) 0.074(3) Uani 1 1 d . .
H9A H 0.2478 0.7070 0.3781 0.089 Uiso 1 1 calc R .
O9 O 0.0557(6) 1.0043(3) 0.3635(3) 0.076(2) Uani 1 1 d . .
C10 C 0.5204(8) 0.6299(5) 0.3391(4) 0.066(2) Uani 1 1 d . .
H10A H 0.5911 0.6094 0.3306 0.080 Uiso 1 1 calc R .
O10 O 0.1397(5) 0.9560(2) 0.3007(2) 0.0511(14) Uani 1 1 d . .
C11 C 0.4069(9) 0.7170(5) 0.3597(4) 0.067(3) Uani 1 1 d . .
H11A H 0.3990 0.7571 0.3637 0.081 Uiso 1 1 calc R .
C12 C 0.5105(8) 0.6889(5) 0.3459(4) 0.061(2) Uani 1 1 d . .
C13 C 0.7064(9) 0.6854(6) 0.3550(5) 0.083(3) Uani 1 1 d . .
H13A H 0.7386 0.6710 0.3219 0.099 Uiso 1 1 calc R .
H13B H 0.7018 0.6486 0.3904 0.099 Uiso 1 1 calc R .
C14 C 0.7805(9) 0.7274(6) 0.3682(4) 0.075(3) Uani 1 1 d . .
H14A H 0.8592 0.7060 0.3752 0.090 Uiso 1 1 calc R .
H14B H 0.7790 0.7663 0.3345 0.090 Uiso 1 1 calc R .
C15 C 0.8043(8) 0.7732(5) 0.4407(4) 0.070(3) Uani 1 1 d . .
H15A H 0.8008 0.8158 0.4126 0.084 Uiso 1 1 calc R .
H15B H 0.8831 0.7520 0.4431 0.084 Uiso 1 1 calc R .
C16 C 0.7636(8) 0.7753(5) 0.5020(4) 0.066(3) Uani 1 1 d . .
H16A H 0.7435 0.7346 0.5262 0.079 Uiso 1 1 calc R .
H16B H 0.8237 0.7846 0.5228 0.079 Uiso 1 1 calc R .
C17 C 0.6157(7) 0.8292(4) 0.5440(4) 0.0497(19) Uani 1 1 d . .
C18 C 0.6393(8) 0.7891(4) 0.6007(4) 0.056(2) Uani 1 1 d . .
H18A H 0.6968 0.7542 0.6064 0.068 Uiso 1 1 calc R .
C19 C 0.5282(8) 0.8805(4) 0.5366(4) 0.054(2) Uani 1 1 d . .
C20 C 0.5812(8) 0.7984(4) 0.6496(4) 0.057(2) Uani 1 1 d . .
C21 C 0.4703(8) 0.8893(4) 0.5858(4) 0.060(2) Uani 1 1 d . .
H21A H 0.4102 0.9229 0.5806 0.072 Uiso 1 1 calc R .
C22 C 0.4991(8) 0.8494(4) 0.6431(4) 0.060(2) Uani 1 1 d . .
C24 C 0.2331(10) 0.8877(7) 0.6739(5) 0.089(3) Uani 1 1 d . .
C25 C 0.1181(15) 0.836(2) 0.7105(12) 0.31(2) Uani 1 1 d . .
C26 C 0.1098(14) 0.8010(17) 0.6658(9) 0.245(17) Uani 1 1 d . .
H26A H 0.0980 0.8312 0.6254 0.294 Uiso 1 1 calc R .
H26B H 0.1807 0.7724 0.6659 0.294 Uiso 1 1 calc R .
C27 C 0.0090(12) 0.7358(13) 0.6448(7) 0.167(10) Uani 1 1 d . .
C28 C -0.0702(16) 0.7005(11) 0.6645(6) 0.146(9) Uani 1 1 d . .
H28A H -0.1092 0.7004 0.7003 0.175 Uiso 1 1 calc R .
C29 C 0.0656(11) 0.7397(10) 0.5921(6) 0.133(7) Uani 1 1 d . .
H29A H 0.1189 0.7671 0.5774 0.159 Uiso 1 1 calc R .
C30 C -0.0947(12) 0.6649(9) 0.6334(7) 0.129(7) Uani 1 1 d . .
H30A H -0.1518 0.6399 0.6478 0.155 Uiso 1 1 calc R .
C31 C 0.0402(12) 0.7009(11) 0.5612(6) 0.154(9) Uani 1 1 d . .
H31A H 0.0800 0.7012 0.5256 0.185 Uiso 1 1 calc R .
C32 C -0.0382(11) 0.6631(9) 0.5797(6) 0.114(6) Uani 1 1 d . .
C33 C -0.0645(9) 0.6257(6) 0.5448(6) 0.096(5) Uani 1 1 d . .
C34 C -0.1667(15) 0.5985(8) 0.5552(10) 0.139(8) Uani 1 1 d . .
H34A H -0.2160 0.6050 0.5858 0.166 Uiso 1 1 calc R .
C35 C -0.1933(14) 0.5659(8) 0.5247(10) 0.137(8) Uani 1 1 d . .
H35A H -0.2548 0.5435 0.5355 0.164 Uiso 1 1 calc R .
C36 C -0.0246(9) 0.5926(6) 0.4649(8) 0.111(6) Uani 1 1 d . .
C37 C -0.1228(15) 0.5648(7) 0.4715(9) 0.128(6) Uani 1 1 d . .
C38 C -0.1466(13) 0.5348(7) 0.4316(10) 0.134(7) Uani 1 1 d . .
H38A H -0.2136 0.5171 0.4378 0.161 Uiso 1 1 calc R .
C39 C 0.3841(7) 0.7635(4) 0.5275(3) 0.052(2) Uani 1 1 d . .
N3 N 0.3541(6) 0.7504(3) 0.5849(3) 0.0591(19) Uani 1 1 d . .
C40 C 0.4718(7) 0.7288(4) 0.5063(4) 0.057(2) Uani 1 1 d . .
H40B H 0.4915 0.7411 0.4654 0.069 Uiso 1 1 calc R .
C41 C 0.4136(7) 0.6985(4) 0.6232(4) 0.055(2) Uani 1 1 d . .
H41A H 0.3949 0.6876 0.6642 0.066 Uiso 1 1 calc R .
C42 C 0.5290(7) 0.6765(4) 0.5458(4) 0.060(2) Uani 1 1 d . .
H42A H 0.5880 0.6512 0.5326 0.072 Uiso 1 1 calc R .
C43 C 0.5001(6) 0.6607(4) 0.6052(4) 0.052(2) Uani 1 1 d . .
C44 C 0.5583(7) 0.6018(4) 0.6468(4) 0.057(2) Uani 1 1 d . .
C45 C 0.5950(8) 0.5400(3) 0.7441(4) 0.056(2) Uani 1 1 d . .
C46 C 0.7039(10) 0.5368(4) 0.7574(5) 0.078(3) Uani 1 1 d . .
H46A H 0.7423 0.5711 0.7395 0.094 Uiso 1 1 calc R .
C47 C 0.5374(7) 0.4900(4) 0.7686(4) 0.052(2) Uani 1 1 d . .
H47A H 0.4622 0.4917 0.7576 0.062 Uiso 1 1 calc R .
C48 C 0.7597(8) 0.4819(4) 0.7983(4) 0.070(3) Uani 1 1 d . .
H48A H 0.8362 0.4793 0.8077 0.084 Uiso 1 1 calc R .
C49 C 0.5950(7) 0.4370(4) 0.8101(3) 0.0477(18) Uani 1 1 d . .
H49A H 0.5558 0.4033 0.8287 0.057 Uiso 1 1 calc R .
C50 C 0.7043(7) 0.4313(3) 0.8252(3) 0.0430(18) Uani 1 1 d . .
C51 C 0.7625(6) 0.3717(3) 0.8722(3) 0.0436(18) Uani 1 1 d . .
C52 C 0.7344(5) 0.3122(2) 0.8624(2) 0.053(2) Uani 1 1 d G .
C53 C 0.7984(6) 0.2551(2) 0.8937(3) 0.099(4) Uani 1 1 d G .
H53A H 0.8590 0.2546 0.9178 0.118 Uiso 1 1 calc R .
C54 C 0.6976(5) 0.30939(17) 0.8126(2) 0.067(3) Uani 1 1 d G .
H54A H 0.6860 0.3461 0.7793 0.081 Uiso 1 1 calc R .
C55 C 0.7738(6) 0.19691(19) 0.8900(3) 0.106(4) Uani 1 1 d G .
H55A H 0.8130 0.1582 0.9138 0.127 Uiso 1 1 calc R .
C56 C 0.6749(5) 0.25313(18) 0.80725(18) 0.064(2) Uani 1 1 d G .
H56A H 0.6474 0.2542 0.7703 0.076 Uiso 1 1 calc R .
C57 C 0.6892(4) 0.20010(17) 0.84967(19) 0.070(3) Uani 1 1 d G .
C58 C 0.6610(7) 0.1396(2) 0.8433(3) 0.086(4) Uani 1 1 d G .
C59 C 0.6986(9) 0.1326(3) 0.7837(3) 0.116(5) Uani 1 1 d G .
H59A H 0.6627 0.1685 0.7518 0.174 Uiso 1 1 calc R .
H59B H 0.6771 0.0946 0.7806 0.174 Uiso 1 1 calc R .
H59C H 0.7804 0.1301 0.7803 0.174 Uiso 1 1 calc R .
C60 C 0.7191(15) 0.0828(5) 0.8914(6) 0.118(5) Uani 1 1 d . .
H60A H 0.6995 0.0451 0.8867 0.177 Uiso 1 1 calc R .
H60B H 0.6947 0.0853 0.9306 0.177 Uiso 1 1 calc R .
H60C H 0.8007 0.0815 0.8879 0.177 Uiso 1 1 calc R .
C61 C 0.5375(12) 0.1423(7) 0.8469(9) 0.134(6) Uani 1 1 d . .
H61A H 0.5017 0.1794 0.8163 0.201 Uiso 1 1 calc R .
H61B H 0.5114 0.1439 0.8862 0.201 Uiso 1 1 calc R .
H61C H 0.5177 0.1052 0.8408 0.201 Uiso 1 1 calc R .
C62 C 0.7160(4) 0.3773(2) 0.93258(19) 0.0436(18) Uani 1 1 d G .
C63 C 0.7267(6) 0.4277(2) 0.9438(2) 0.031(3) Uani 0.50 1 d PG 1
C64 C 0.6593(6) 0.3318(3) 0.9669(2) 0.033(3) Uani 0.50 1 d PG 1
C65 C 0.6793(5) 0.4359(2) 0.9959(2) 0.035(3) Uani 0.50 1 d PG 1
C66 C 0.6115(6) 0.3398(2) 1.0202(3) 0.037(3) Uani 0.50 1 d PG 1
C67 C 0.6294(4) 0.3887(2) 1.0432(2) 0.059(2) Uani 1 1 d G .
C68 C 0.5894(6) 0.3956(3) 1.1026(2) 0.078(3) Uani 1 1 d G .
C69 C 0.6159(8) 0.4569(4) 1.1090(3) 0.116(5) Uani 1 1 d G .
H69A H 0.5894 0.4600 1.1477 0.173 Uiso 1 1 calc R .
H69B H 0.5777 0.4924 1.0773 0.173 Uiso 1 1 calc R .
H69C H 0.6971 0.4569 1.1059 0.173 Uiso 1 1 calc R .
C70 C 0.4585(10) 0.3950(7) 1.1074(8) 0.127(6) Uani 1 1 d . .
H70A H 0.4430 0.3551 1.1059 0.191 Uiso 1 1 calc R .
H70B H 0.4205 0.4287 1.0743 0.191 Uiso 1 1 calc R .
H70C H 0.4309 0.4007 1.1450 0.191 Uiso 1 1 calc R .
C71 C 0.6497(11) 0.3416(6) 1.1538(6) 0.101(4) Uani 1 1 d . .
H71A H 0.6348 0.3021 1.1511 0.151 Uiso 1 1 calc R .
H71B H 0.6219 0.3460 1.1918 0.151 Uiso 1 1 calc R .
H71C H 0.7308 0.3424 1.1509 0.151 Uiso 1 1 calc R .
C72 C 0.8921(6) 0.3675(3) 0.8693(3) 0.0385(16) Uani 1 1 d . .
C73 C 0.9553(9) 0.3793(9) 0.9068(6) 0.137(7) Uani 1 1 d . .
H73A H 0.9180 0.3952 0.9361 0.164 Uiso 1 1 calc R .
C74 C 0.9564(9) 0.3543(10) 0.8258(9) 0.153(9) Uani 1 1 d . .
H74A H 0.9190 0.3452 0.7964 0.183 Uiso 1 1 calc R .
C75 C 1.0714(11) 0.3702(10) 0.9065(7) 0.146(8) Uani 1 1 d . .
H75A H 1.1101 0.3717 0.9395 0.176 Uiso 1 1 calc R .
C76 C 1.0709(11) 0.3527(10) 0.8193(9) 0.159(9) Uani 1 1 d . .
H76A H 1.1069 0.3468 0.7847 0.191 Uiso 1 1 calc R .
C77 C 1.1308(6) 0.3594(4) 0.8608(3) 0.0448(18) Uani 1 1 d . .
C78 C 1.2562(8) 0.3587(5) 0.8559(4) 0.064(2) Uani 1 1 d . .
C79 C 1.2845(13) 0.4150(10) 0.8710(10) 0.167(9) Uani 1 1 d . .
H79A H 1.2495 0.4536 0.8417 0.250 Uiso 1 1 calc R .
H79B H 1.3661 0.4136 0.8703 0.250 Uiso 1 1 calc R .
H79C H 1.2558 0.4136 0.9107 0.250 Uiso 1 1 calc R .
C80 C 1.3023(14) 0.3599(14) 0.7975(8) 0.196(12) Uani 1 1 d . .
H80A H 1.2653 0.3969 0.7671 0.294 Uiso 1 1 calc R .
H80B H 1.2893 0.3227 0.7891 0.294 Uiso 1 1 calc R .
H80C H 1.3832 0.3608 0.7972 0.294 Uiso 1 1 calc R .
C81 C 1.3139(12) 0.2985(9) 0.9001(10) 0.161(8) Uani 1 1 d . .
H81A H 1.2972 0.2631 0.8897 0.241 Uiso 1 1 calc R .
H81B H 1.2862 0.2957 0.9402 0.241 Uiso 1 1 calc R .
H81C H 1.3952 0.2982 0.8986 0.241 Uiso 1 1 calc R .
C82 C 0.3111(7) 0.8176(4) 0.4854(4) 0.051(2) Uani 1 1 d . .
N4 N 0.3248(6) 0.8206(3) 0.4275(3) 0.0552(18) Uani 1 1 d . .
C83 C 0.2379(8) 0.8593(5) 0.5029(4) 0.067(3) Uani 1 1 d . .
H83B H 0.2305 0.8556 0.5438 0.080 Uiso 1 1 calc R .
C84 C 0.1733(8) 0.9080(4) 0.4604(4) 0.062(2) Uani 1 1 d . .
H84A H 0.1218 0.9382 0.4717 0.075 Uiso 1 1 calc R .
C85 C 0.2646(7) 0.8668(4) 0.3881(3) 0.052(2) Uani 1 1 d . .
H85A H 0.2756 0.8700 0.3475 0.062 Uiso 1 1 calc R .
C86 C 0.1861(7) 0.9113(3) 0.4016(3) 0.0469(19) Uani 1 1 d . .
C87 C 0.1204(7) 0.9627(4) 0.3548(3) 0.0463(19) Uani 1 1 d . .
C88 C 0.0868(7) 1.0032(3) 0.2512(3) 0.0436(18) Uani 1 1 d . .
C89 C 0.1541(7) 1.0361(4) 0.2108(4) 0.062(2) Uani 1 1 d . .
H89A H 0.2331 1.0282 0.2167 0.074 Uiso 1 1 calc R .
C90 C -0.0231(8) 1.0129(5) 0.2429(4) 0.071(3) Uani 1 1 d . .
H90A H -0.0695 0.9885 0.2711 0.086 Uiso 1 1 calc R .
C91 C 0.1070(6) 1.0821(4) 0.1601(3) 0.053(2) Uani 1 1 d . .
H91A H 0.1547 1.1047 0.1311 0.063 Uiso 1 1 calc R .
C92 C -0.0708(8) 1.0592(5) 0.1922(4) 0.083(4) Uani 1 1 d . .
H92A H -0.1495 1.0656 0.1861 0.100 Uiso 1 1 calc R .
C93 C -0.0057(6) 1.0951(3) 0.1517(3) 0.0416(17) Uani 1 1 d . .
C94 C -0.0526(6) 1.1496(4) 0.0952(4) 0.058(2) Uani 1 1 d . .
C95 C -0.0266(5) 1.2120(2) 0.1037(3) 0.091(5) Uani 1 1 d G .
C96 C -0.0962(5) 1.2740(2) 0.0759(3) 0.094(4) Uani 1 1 d G .
H96A H -0.1640 1.2753 0.0568 0.113 Uiso 1 1 calc R .
C97 C 0.0256(6) 1.2193(2) 0.1434(3) 0.183(11) Uani 1 1 d G .
H97A H 0.0486 1.1837 0.1765 0.220 Uiso 1 1 calc R .
C98 C -0.0692(4) 1.3277(2) 0.0764(3) 0.088(3) Uani 1 1 d G .
H98A H -0.1159 1.3665 0.0593 0.106 Uiso 1 1 calc R .
C99 C 0.0531(6) 1.2745(2) 0.1437(2) 0.151(8) Uani 1 1 d G .
H99A H 0.0885 1.2741 0.1785 0.181 Uiso 1 1 calc R .
C100 C 0.0372(4) 1.3226(2) 0.1050(2) 0.093(4) Uani 1 1 d G .
C101 C 0.0687(7) 1.3861(3) 0.1040(3) 0.097(5) Uani 1 1 d G .
C102 C 0.1434(8) 1.4101(4) 0.0483(4) 0.139(7) Uani 1 1 d G .
H10B H 0.0997 1.4186 0.0122 0.209 Uiso 1 1 calc R .
H10C H 0.2091 1.3785 0.0491 0.209 Uiso 1 1 calc R .
H10D H 0.1683 1.4483 0.0486 0.209 Uiso 1 1 calc R .
C103 C -0.0272(16) 1.4376(9) 0.0894(14) 0.210(13) Uani 1 1 d . .
H10E H -0.0841 1.4292 0.1207 0.315 Uiso 1 1 calc R .
H10F H -0.0600 1.4412 0.0515 0.315 Uiso 1 1 calc R .
H10G H -0.0010 1.4764 0.0864 0.315 Uiso 1 1 calc R .
C104 C 0.142(2) 1.3763(11) 0.1582(9) 0.203(13) Uani 1 1 d . .
H10H H 0.1004 1.3599 0.1947 0.305 Uiso 1 1 calc R .
H10I H 0.1631 1.4160 0.1569 0.305 Uiso 1 1 calc R .
H10J H 0.2105 1.3468 0.1575 0.305 Uiso 1 1 calc R .
C105 C -0.1828(6) 1.1548(4) 0.0919(3) 0.048(2) Uani 1 1 d . .
C106 C -0.2541(8) 1.1834(5) 0.1224(8) 0.109(5) Uani 1 1 d . .
H10K H -0.2251 1.2058 0.1438 0.131 Uiso 1 1 calc R .
C107 C -0.2321(9) 1.1259(11) 0.0615(7) 0.159(9) Uani 1 1 d . .
H10L H -0.1858 1.1038 0.0392 0.191 Uiso 1 1 calc R .
C108 C -0.3716(9) 1.1822(6) 0.1247(9) 0.136(7) Uani 1 1 d . .
H10M H -0.4173 1.2003 0.1503 0.163 Uiso 1 1 calc R .
C109 C -0.3474(10) 1.1269(11) 0.0611(7) 0.163(9) Uani 1 1 d . .
H10N H -0.3764 1.1058 0.0384 0.195 Uiso 1 1 calc R .
C110 C -0.4189(7) 1.1561(4) 0.0914(4) 0.060(2) Uani 1 1 d . .
C111 C -0.5439(7) 1.1547(6) 0.0925(5) 0.075(3) Uani 1 1 d . .
C112 C -0.5698(17) 1.1092(19) 0.1517(11) 0.34(3) Uani 1 1 d . .
H11B H -0.6508 1.1083 0.1548 0.506 Uiso 1 1 calc R .
H11C H -0.5459 1.1223 0.1838 0.506 Uiso 1 1 calc R .
H11D H -0.5295 1.0678 0.1548 0.506 Uiso 1 1 calc R .
C113 C -0.6103(13) 1.2156(11) 0.0886(16) 0.253(17) Uani 1 1 d . .
H11E H -0.6905 1.2126 0.0903 0.379 Uiso 1 1 calc R .
H11F H -0.5936 1.2464 0.0511 0.379 Uiso 1 1 calc R .
H11G H -0.5908 1.2282 0.1218 0.379 Uiso 1 1 calc R .
C114 C -0.5797(12) 1.1332(12) 0.0459(10) 0.185(10) Uani 1 1 d . .
H11H H -0.6612 1.1340 0.0481 0.278 Uiso 1 1 calc R .
H11I H -0.5419 1.0907 0.0514 0.278 Uiso 1 1 calc R .
H11J H -0.5600 1.1605 0.0069 0.278 Uiso 1 1 calc R .
C115 C 0.0009(5) 1.1327(4) 0.0376(2) 0.101(5) Uani 1 1 d G .
C116 C 0.0456(7) 1.1957(3) -0.0013(3) 0.094(4) Uani 1 1 d G .
H11K H 0.0398 1.2329 0.0083 0.113 Uiso 1 1 calc R .
C117 C 0.0521(7) 1.0818(3) 0.03570(19) 0.156(9) Uani 1 1 d G .
H11L H 0.0656 1.0476 0.0712 0.188 Uiso 1 1 calc R .
C118 C 0.0952(7) 1.1846(3) -0.0528(3) 0.099(4) Uani 1 1 d G .
H11M H 0.1250 1.2173 -0.0819 0.118 Uiso 1 1 calc R .
C119 C 0.0891(7) 1.0751(2) -0.0180(2) 0.131(7) Uani 1 1 d G .
H11N H 0.1052 1.0338 -0.0192 0.157 Uiso 1 1 calc R .
C120 C 0.1037(4) 1.1164(2) -0.0646(2) 0.110(5) Uani 1 1 d G .
C121 C 0.1562(6) 1.1066(4) -0.1187(3) 0.123(6) Uani 1 1 d G .
C122 C 0.0623(9) 1.0923(5) -0.1584(3) 0.173(10) Uani 1 1 d G .
H12A H 0.0006 1.1274 -0.1691 0.260 Uiso 1 1 calc R .
H12B H 0.0329 1.0546 -0.1351 0.260 Uiso 1 1 calc R .
H12C H 0.0978 1.0866 -0.1946 0.260 Uiso 1 1 calc R .
C123 C 0.1998(12) 1.1644(8) -0.1617(6) 0.124(5) Uani 1 1 d . .
H12D H 0.1414 1.2008 -0.1676 0.185 Uiso 1 1 calc R .
H12E H 0.2189 1.1577 -0.1999 0.185 Uiso 1 1 calc R .
H12F H 0.2669 1.1711 -0.1448 0.185 Uiso 1 1 calc R .
C124 C 0.260(2) 1.0550(16) -0.1056(10) 0.31(2) Uani 1 1 d . .
H12G H 0.3156 1.0656 -0.0838 0.468 Uiso 1 1 calc R .
H12H H 0.2922 1.0512 -0.1431 0.468 Uiso 1 1 calc R .
H12I H 0.2369 1.0155 -0.0817 0.468 Uiso 1 1 calc R .
C150 C 0.2084(15) 1.1229(7) 0.3157(11) 0.163(8) Uani 1 1 d D .
H15C H 0.2120 1.1399 0.3482 0.245 Uiso 1 1 calc R .
H15D H 0.1357 1.1091 0.3166 0.245 Uiso 1 1 calc R .
H15E H 0.2170 1.1551 0.2777 0.245 Uiso 1 1 calc R .
C151 C 0.3022(12) 1.0682(7) 0.3228(8) 0.113(5) Uani 1 1 d D .
C154 C 0.5615(12) 0.8774(8) 0.3196(7) 0.115(5) Uani 1 1 d D .
C155 C 0.6592(13) 0.9117(7) 0.3063(8) 0.125(5) Uani 1 1 d D .
N7 N 0.7324(13) 0.9385(8) 0.2975(12) 0.214(11) Uani 1 1 d D .
C23 C 0.3586(16) 0.9078(7) 0.6907(7) 0.134(7) Uani 1 1 d . .
H23A H 0.3756 0.9456 0.6594 0.161 Uiso 1 1 calc R .
H23B H 0.3514 0.9161 0.7290 0.161 Uiso 1 1 calc R .
C158 C -0.2040(13) 0.4016(8) 0.2658(9) 0.149(7) Uani 1 1 d D .
H15F H -0.2016 0.3668 0.3029 0.224 Uiso 1 1 calc R .
H15G H -0.1940 0.3858 0.2321 0.224 Uiso 1 1 calc R .
H15H H -0.2767 0.4287 0.2625 0.224 Uiso 1 1 calc R .
N10 N -0.3359(14) 0.4675(7) 0.3567(9) 0.180(9) Uani 1 1 d D .
C157 C -0.3221(13) 0.4366(8) 0.4093(8) 0.136(7) Uani 1 1 d D .
C156 C -0.2970(15) 0.3935(9) 0.4762(7) 0.143(7) Uani 1 1 d D .
H15I H -0.3619 0.4004 0.5011 0.214 Uiso 1 1 calc R .
H15J H -0.2308 0.4037 0.4907 0.214 Uiso 1 1 calc R .
H15K H -0.2831 0.3498 0.4780 0.214 Uiso 1 1 calc R .
N11 N -0.051(2) 0.4745(8) 0.2546(8) 0.189(8) Uani 1 1 d D .
C159 C -0.1096(17) 0.4386(8) 0.2659(10) 0.161(9) Uani 1 1 d D .
N181 N 1.0155(19) 0.8249(12) 0.3349(15) 0.254(15) Uani 1 1 d D .
C180 C 1.0375(16) 0.7445(10) 0.2763(8) 0.153(9) Uani 1 1 d D .
H18B H 1.0997 0.7469 0.2478 0.229 Uiso 1 1 calc R .
H18C H 0.9662 0.7529 0.2552 0.229 Uiso 1 1 calc R .
H18D H 1.0461 0.7029 0.3057 0.229 Uiso 1 1 calc R .
C182 C 1.0385(13) 0.7924(10) 0.3076(8) 0.179(14) Uani 1 1 d D .
C64A C 0.7859(15) 0.3563(11) 0.9875(8) 0.066(5) Uani 0.50 1 d P 2
C66A C 0.7481(16) 0.3564(10) 1.0436(8) 0.068(5) Uani 0.50 1 d P 2
C63A C 0.6117(18) 0.4070(13) 0.9481(9) 0.093(8) Uani 0.50 1 d P 2
C65A C 0.569(2) 0.4086(15) 1.0045(10) 0.116(11) Uani 0.50 1 d P 2

loop_
_atom_site_aniso_label
_atom_site_aniso_U_11
_atom_site_aniso_U_22
_atom_site_aniso_U_33
_atom_site_aniso_U_23
_atom_site_aniso_U_13
_atom_site_aniso_U_12
I1 0.0833(5) 0.0485(4) 0.0501(4) -0.0052(3) 0.0035(3) 0.0028(3)
O1 0.084(5) 0.074(5) 0.067(4) -0.021(4) -0.011(4) 0.008(4)
N1 0.062(5) 0.061(5) 0.075(6) 0.005(4) 0.016(4) 0.000(4)
C1 0.090(9) 0.066(8) 0.173(16) -0.007(9) 0.014(10) 0.004(7)
I2 0.0807(5) 0.0572(5) 0.0537(4) -0.0017(3) 0.0008(3) -0.0020(3)
O2 0.069(4) 0.082(5) 0.056(4) -0.026(3) 0.007(3) -0.003(3)
N2 0.071(6) 0.085(7) 0.079(7) 0.010(6) 0.006(5) 0.013(5)
C2 0.077(8) 0.054(6) 0.101(9) 0.011(6) 0.002(7) 0.008(5)
O3 0.066(4) 0.057(4) 0.051(4) -0.011(3) 0.006(3) 0.014(3)
C3 0.086(8) 0.052(6) 0.089(8) 0.014(6) 0.003(6) 0.029(6)
O4 0.103(5) 0.062(4) 0.054(4) -0.008(3) 0.022(4) 0.017(4)
C4 0.088(8) 0.062(7) 0.102(9) -0.015(6) 0.005(7) -0.004(6)
C5 0.089(8) 0.063(6) 0.074(7) -0.008(6) 0.009(6) -0.003(6)
O5 0.157(12) 0.29(2) 0.132(11) -0.112(13) -0.009(9) -0.042(12)
N5 0.117(10) 0.109(10) 0.109(9) 0.011(8) -0.013(7) -0.007(8)
C6 0.085(7) 0.047(5) 0.062(6) -0.001(5) 0.008(5) 0.012(5)
O6 0.060(6) 0.47(3) 0.088(7) -0.141(12) 0.023(5) -0.016(9)
C7 0.062(6) 0.063(6) 0.047(5) -0.001(4) 0.007(4) 0.009(5)
O7 0.085(5) 0.075(5) 0.060(4) 0.003(4) 0.015(4) 0.024(4)
C8 0.093(8) 0.055(6) 0.046(5) -0.014(4) -0.001(5) 0.016(5)
O8 0.082(4) 0.044(3) 0.043(3) -0.003(3) -0.021(3) 0.007(3)
C9 0.082(7) 0.060(6) 0.064(6) -0.013(5) 0.013(5) 0.018(5)
O9 0.100(5) 0.064(4) 0.044(3) -0.016(3) -0.016(3) 0.042(4)
C10 0.067(6) 0.070(6) 0.060(6) -0.027(5) 0.009(4) 0.005(5)
O10 0.077(4) 0.035(3) 0.027(3) -0.001(2) -0.012(2) 0.014(3)
C11 0.088(7) 0.054(6) 0.045(5) -0.006(4) 0.008(5) 0.008(5)
C12 0.065(6) 0.068(6) 0.042(5) -0.017(4) 0.001(4) 0.008(5)
C13 0.077(7) 0.098(8) 0.075(7) -0.046(6) -0.013(5) 0.020(6)
C14 0.075(6) 0.097(8) 0.046(5) -0.023(5) 0.005(5) 0.002(6)
C15 0.069(6) 0.078(7) 0.064(6) -0.028(5) 0.006(5) -0.007(5)
C16 0.067(6) 0.067(6) 0.055(6) -0.021(5) 0.002(4) 0.014(5)
C17 0.062(5) 0.040(4) 0.042(5) -0.008(4) 0.006(4) -0.006(4)
C18 0.061(5) 0.044(5) 0.061(6) -0.016(4) 0.004(4) -0.006(4)
C19 0.068(5) 0.040(5) 0.047(5) -0.007(4) 0.004(4) -0.001(4)
C20 0.065(5) 0.041(5) 0.061(6) -0.011(4) 0.011(4) -0.008(4)
C21 0.069(6) 0.039(5) 0.057(6) -0.004(4) 0.008(4) 0.006(4)
C22 0.071(6) 0.046(5) 0.052(5) -0.006(4) 0.015(4) -0.002(4)
C24 0.080(7) 0.121(10) 0.054(6) -0.016(7) 0.014(5) -0.013(7)
C25 0.070(11) 0.71(7) 0.24(3) -0.33(4) -0.046(14) 0.04(2)
C26 0.063(9) 0.59(5) 0.157(16) -0.26(3) 0.010(10) 0.005(18)
C27 0.059(8) 0.35(3) 0.068(9) -0.068(14) 0.005(7) 0.053(12)
C28 0.109(13) 0.23(2) 0.053(8) -0.024(11) 0.028(8) 0.047(13)
C29 0.078(8) 0.27(2) 0.062(8) -0.070(11) 0.025(6) -0.034(10)
C30 0.084(9) 0.157(15) 0.081(10) 0.021(10) 0.038(8) 0.029(9)
C31 0.072(9) 0.30(3) 0.058(8) -0.034(12) 0.036(7) -0.012(12)
C32 0.071(8) 0.160(14) 0.056(7) 0.015(9) 0.011(6) 0.025(8)
C33 0.059(7) 0.086(8) 0.082(9) 0.035(7) 0.026(6) 0.024(6)
C34 0.114(13) 0.067(10) 0.157(17) 0.039(10) 0.051(12) 0.027(9)
C35 0.090(10) 0.061(9) 0.20(2) 0.018(10) 0.062(12) 0.021(8)
C36 0.048(6) 0.058(7) 0.150(14) 0.052(8) 0.041(7) 0.018(5)
C37 0.129(14) 0.046(8) 0.159(16) 0.011(9) 0.010(12) 0.030(8)
C38 0.089(10) 0.058(8) 0.194(19) 0.025(10) 0.050(11) 0.006(7)
C39 0.059(5) 0.048(5) 0.036(5) 0.003(4) -0.006(4) -0.003(4)
N3 0.054(4) 0.056(4) 0.046(4) 0.008(3) -0.009(3) 0.006(3)
C40 0.048(5) 0.057(5) 0.051(5) -0.004(4) -0.001(4) 0.005(4)
C41 0.057(5) 0.052(5) 0.041(5) 0.008(4) 0.003(4) -0.013(4)
C42 0.048(5) 0.048(5) 0.065(6) 0.000(4) -0.006(4) 0.009(4)
C43 0.037(4) 0.047(5) 0.062(6) 0.000(4) -0.006(4) -0.009(4)
C44 0.050(5) 0.050(5) 0.052(5) 0.005(4) 0.013(4) 0.001(4)
C45 0.085(6) 0.023(4) 0.050(5) -0.001(3) -0.034(5) 0.012(4)
C46 0.106(8) 0.038(5) 0.083(7) 0.006(5) -0.046(6) -0.026(5)
C47 0.049(5) 0.039(5) 0.050(5) 0.003(4) -0.013(4) 0.008(4)
C48 0.073(6) 0.046(5) 0.078(7) 0.010(5) -0.041(5) -0.021(4)
C49 0.052(5) 0.035(4) 0.046(5) -0.003(3) 0.000(4) -0.001(3)
C50 0.059(5) 0.029(4) 0.038(4) -0.005(3) -0.018(3) -0.003(3)
C51 0.050(4) 0.029(4) 0.044(4) 0.000(3) -0.014(3) -0.001(3)
C52 0.058(5) 0.030(4) 0.062(5) 0.001(4) -0.029(4) -0.003(4)
C53 0.109(10) 0.097(10) 0.096(9) -0.035(8) -0.013(7) -0.019(7)
C54 0.124(8) 0.039(5) 0.031(4) -0.006(4) 0.010(5) -0.005(5)
C55 0.133(11) 0.068(8) 0.107(10) -0.018(7) 0.001(9) -0.010(7)
C56 0.103(7) 0.052(6) 0.038(5) -0.014(4) 0.000(4) -0.018(5)
C57 0.103(7) 0.045(5) 0.060(6) 0.000(4) -0.046(5) -0.024(5)
C58 0.130(10) 0.056(6) 0.075(7) -0.006(5) -0.033(7) -0.042(6)
C59 0.204(16) 0.069(8) 0.086(9) -0.026(7) 0.008(9) -0.051(9)
C60 0.193(15) 0.043(6) 0.107(10) 0.000(6) -0.044(10) -0.023(8)
C61 0.097(10) 0.106(11) 0.24(2) -0.103(13) 0.013(11) -0.034(8)
C62 0.035(4) 0.033(4) 0.048(5) 0.003(3) -0.008(3) 0.003(3)
C63 0.031(7) 0.029(7) 0.026(7) -0.004(6) -0.004(5) 0.007(5)
C64 0.032(7) 0.033(7) 0.031(7) -0.008(6) 0.017(6) -0.005(6)
C65 0.038(8) 0.028(7) 0.041(8) -0.016(6) -0.004(6) 0.002(6)
C66 0.043(8) 0.038(8) 0.026(7) -0.006(6) 0.002(6) -0.002(6)
C67 0.046(5) 0.046(5) 0.084(7) -0.025(5) 0.026(5) -0.006(4)
C68 0.084(7) 0.058(6) 0.099(8) -0.040(6) 0.047(6) -0.018(5)
C69 0.179(14) 0.088(9) 0.104(10) -0.065(8) 0.079(10) -0.042(9)
C70 0.079(8) 0.112(11) 0.171(15) -0.038(10) 0.074(9) 0.000(7)
C71 0.118(10) 0.107(10) 0.088(8) -0.054(8) 0.049(7) -0.020(8)
C72 0.046(4) 0.031(4) 0.034(4) -0.005(3) -0.002(3) -0.003(3)
C73 0.056(7) 0.30(2) 0.133(11) -0.168(15) 0.032(7) -0.057(9)
C74 0.039(6) 0.27(2) 0.226(19) -0.204(19) -0.030(8) 0.012(9)
C75 0.080(8) 0.31(2) 0.137(12) -0.166(15) 0.039(8) -0.090(11)
C76 0.060(8) 0.27(2) 0.24(2) -0.22(2) 0.012(9) -0.003(10)
C77 0.047(4) 0.043(4) 0.045(4) -0.015(4) 0.003(3) -0.006(3)
C78 0.055(5) 0.066(6) 0.071(6) -0.026(5) 0.020(4) -0.009(4)
C79 0.085(10) 0.26(2) 0.25(2) -0.19(2) 0.056(12) -0.086(12)
C80 0.108(12) 0.42(4) 0.115(13) -0.138(19) 0.052(10) -0.115(18)
C81 0.065(8) 0.150(16) 0.22(2) -0.003(15) 0.006(10) -0.003(9)
C82 0.055(5) 0.043(5) 0.041(5) -0.005(4) -0.003(4) 0.012(4)
N4 0.075(5) 0.041(4) 0.039(4) -0.008(3) -0.008(3) 0.012(3)
C83 0.069(6) 0.078(7) 0.030(4) -0.005(4) 0.004(4) 0.027(5)
C84 0.068(6) 0.064(6) 0.038(5) -0.010(4) 0.000(4) 0.024(4)
C85 0.068(5) 0.045(5) 0.027(4) 0.000(3) -0.005(4) 0.014(4)
C86 0.056(5) 0.034(4) 0.033(4) 0.006(3) 0.000(3) 0.010(3)
C87 0.063(5) 0.039(4) 0.033(4) -0.012(3) -0.006(3) 0.007(4)
C88 0.065(5) 0.023(4) 0.032(4) -0.001(3) -0.012(4) 0.008(3)
C89 0.039(4) 0.075(6) 0.044(5) 0.007(4) 0.003(4) 0.014(4)
C90 0.068(6) 0.077(7) 0.044(5) 0.030(4) -0.019(4) -0.034(5)
C91 0.041(4) 0.053(5) 0.041(5) 0.011(4) 0.003(3) 0.001(4)
C92 0.058(5) 0.089(7) 0.065(6) 0.046(5) -0.033(5) -0.042(5)
C93 0.047(4) 0.037(4) 0.031(4) 0.005(3) -0.010(3) -0.010(3)
C94 0.041(4) 0.056(5) 0.050(5) 0.027(4) -0.019(4) -0.016(4)
C95 0.036(4) 0.060(6) 0.122(9) 0.061(6) -0.042(5) -0.026(4)
C96 0.087(8) 0.099(10) 0.094(9) -0.022(7) -0.004(7) -0.026(7)
C97 0.44(3) 0.046(7) 0.048(7) -0.013(6) -0.063(13) 0.019(12)
C98 0.108(9) 0.061(7) 0.086(8) -0.015(6) -0.006(7) -0.002(6)
C99 0.36(3) 0.037(6) 0.049(7) -0.008(5) -0.018(10) -0.007(10)
C100 0.098(8) 0.075(7) 0.081(7) 0.038(6) -0.056(6) -0.057(6)
C101 0.124(10) 0.115(10) 0.054(6) 0.008(6) -0.030(6) -0.084(9)
C102 0.225(19) 0.111(11) 0.102(10) -0.015(9) 0.020(11) -0.127(13)
C103 0.119(14) 0.123(16) 0.38(4) -0.06(2) -0.072(19) -0.019(12)
C104 0.25(2) 0.20(2) 0.143(16) 0.032(14) -0.126(17) -0.128(19)
C105 0.038(4) 0.056(5) 0.034(4) 0.013(4) -0.010(3) -0.010(4)
C106 0.039(5) 0.077(8) 0.238(17) -0.085(10) -0.027(7) -0.002(5)
C107 0.041(6) 0.38(3) 0.138(12) -0.190(17) 0.026(6) -0.052(10)
C108 0.042(6) 0.094(9) 0.30(2) -0.118(13) -0.047(9) 0.029(6)
C109 0.062(8) 0.37(3) 0.140(13) -0.183(18) 0.023(8) -0.071(12)
C110 0.044(5) 0.071(6) 0.054(5) 0.000(4) -0.010(4) -0.015(4)
C111 0.039(5) 0.106(8) 0.071(7) -0.017(6) -0.002(4) -0.012(5)
C112 0.100(14) 0.57(6) 0.18(2) 0.15(3) -0.038(14) -0.16(3)
C113 0.051(9) 0.18(2) 0.54(5) -0.13(3) -0.078(17) 0.015(10)
C114 0.064(9) 0.31(3) 0.24(2) -0.17(2) -0.018(11) -0.019(12)
C115 0.024(4) 0.176(13) 0.034(5) 0.054(7) -0.001(3) -0.008(6)
C116 0.101(9) 0.099(9) 0.087(8) -0.046(7) 0.000(7) 0.002(7)
C117 0.37(3) 0.067(8) 0.036(6) 0.002(6) 0.008(10) -0.079(13)
C118 0.104(9) 0.081(9) 0.104(10) -0.024(7) 0.012(7) -0.015(7)
C119 0.27(2) 0.087(9) 0.057(8) -0.021(7) 0.019(9) -0.105(12)
C120 0.049(6) 0.159(13) 0.055(6) 0.030(7) 0.014(5) 0.033(7)
C121 0.074(8) 0.148(13) 0.077(8) 0.039(8) 0.023(6) 0.019(8)
C122 0.21(2) 0.087(10) 0.188(19) -0.017(11) 0.151(17) -0.043(12)
C123 0.109(10) 0.172(16) 0.070(8) -0.013(9) 0.037(7) -0.032(10)
C124 0.19(2) 0.41(4) 0.146(18) 0.05(2) 0.095(17) 0.17(3)
C150 0.151(15) 0.079(11) 0.26(3) -0.053(13) -0.022(16) -0.023(10)
C151 0.091(10) 0.092(11) 0.137(13) -0.001(9) -0.016(9) -0.029(8)
C154 0.097(9) 0.135(12) 0.129(12) -0.067(10) 0.024(8) -0.024(9)
C155 0.119(12) 0.097(11) 0.138(14) -0.025(10) 0.034(10) -0.001(9)
N7 0.109(11) 0.137(14) 0.38(3) -0.059(16) 0.091(15) -0.048(10)
C23 0.195(17) 0.083(9) 0.091(10) -0.021(8) 0.006(10) 0.057(10)
C158 0.110(12) 0.127(14) 0.186(18) -0.021(13) 0.059(12) -0.028(10)
N10 0.152(13) 0.090(10) 0.24(2) 0.049(11) -0.102(14) -0.035(9)
C157 0.087(10) 0.116(14) 0.23(2) -0.077(15) 0.017(12) -0.035(9)
C156 0.145(14) 0.151(15) 0.107(12) 0.009(11) -0.046(11) -0.042(12)
N11 0.31(3) 0.103(12) 0.155(15) -0.012(11) -0.019(15) -0.074(14)
C159 0.22(2) 0.083(12) 0.152(17) -0.014(12) -0.068(16) 0.013(13)
N181 0.18(2) 0.24(2) 0.42(4) -0.19(3) 0.17(2) -0.128(18)
C180 0.139(15) 0.157(18) 0.102(13) -0.001(12) 0.018(10) 0.052(13)
C182 0.056(8) 0.24(3) 0.133(17) 0.063(19) 0.016(10) 0.009(13)
C64A 0.057(11) 0.107(16) 0.040(10) -0.030(10) -0.006(8) -0.011(10)
C66A 0.062(11) 0.092(15) 0.046(10) -0.026(10) -0.005(8) 0.009(10)
C63A 0.070(13) 0.14(2) 0.043(11) -0.014(12) 0.000(9) 0.032(13)
C65A 0.12(2) 0.16(3) 0.054(13) -0.053(16) -0.034(14) 0.061(19)

loop_
_atom_type_symbol
_atom_type_description
_atom_type_scat_dispersion_real
_atom_type_scat_dispersion_imag
_atom_type_scat_source
C C 0.0033 0.0016 'International Tables Vol C Tables 4.2.6.8 and 6.1.1.4'
H H 0.0000 0.0000 'International Tables Vol C Tables 4.2.6.8 and 6.1.1.4'
N N 0.0061 0.0033 'International Tables Vol C Tables 4.2.6.8 and 6.1.1.4'
O O 0.0106 0.0060 'International Tables Vol C Tables 4.2.6.8 and 6.1.1.4'
I I -0.4742 1.8119 'International Tables Vol C Tables 4.2.6.8 and 6.1.1.4'

loop_
_geom_angle_atom_site_label_1
_geom_angle_atom_site_label_2
_geom_angle_atom_site_label_3
_geom_angle
C12 O1 C13 116.5(8)
C3 N1 C6 117.8(11)
C38 C1 C2 118.4(18)
C15 O2 C14 110.5(7)
C33 N2 C36 118.7(13)
C4 C2 C3 119.2(12)
C4 C2 C1 121.2(15)
C3 C2 C1 119.5(13)
C17 O3 C16 115.7(7)
N1 C3 C2 121.5(11)
N1 C3 C36 118.4(14)
C2 C3 C36 119.9(14)
C22 O4 C23 120.4(9)
C5 C4 C2 118.3(13)
C4 C5 C6 118.8(11)
C25 O5 C24 92(2)
N1 C6 C5 124.3(11)
N1 C6 C7 115.2(10)
C5 C6 C7 120.4(9)
C26 O6 C27 117.3(13)
C8 C7 C9 117.9(10)
C8 C7 C6 121.6(10)
C9 C7 C6 120.4(9)
C7 C8 C10 121.4(10)
C44 O8 C45 114.1(7)
C11 C9 C7 122.8(9)
C12 C10 C8 118.6(9)
C87 O10 C88 117.9(6)
C9 C11 C12 120.0(10)
O1 C12 C11 116.5(9)
O1 C12 C10 124.3(8)
C11 C12 C10 119.3(10)
O1 C13 C14 107.9(9)
O2 C14 C13 106.1(8)
O2 C15 C16 108.2(8)
O3 C16 C15 108.0(8)
O3 C17 C18 125.9(8)
O3 C17 C19 115.9(7)
C18 C17 C19 118.1(8)
C17 C18 C20 121.7(8)
C21 C19 C17 119.7(8)
C21 C19 I1 120.0(6)
C17 C19 I1 120.3(6)
C22 C20 C18 120.6(8)
C22 C20 I2 119.3(7)
C18 C20 I2 120.0(6)
C19 C21 C22 121.0(8)
O4 C22 C20 117.1(8)
O4 C22 C21 124.1(8)
C20 C22 C21 118.7(8)
O5 C24 C23 105.4(10)
O5 C24 C25 38.2(10)
C23 C24 C25 141.5(11)
O5 C25 C26 109.7(18)
O5 C25 C24 49.8(17)
C26 C25 C24 102.3(18)
O6 C26 C25 109.7(18)
C28 C27 O6 114.7(15)
C28 C27 C29 123(2)
O6 C27 C29 122(2)
C27 C28 C30 119.4(15)
C27 C29 C31 116.4(18)
C28 C30 C32 122.5(18)
C32 C31 C29 123.1(13)
C31 C32 C30 116(2)
C31 C32 C33 121.0(13)
C30 C32 C33 123.5(17)
N2 C33 C34 121.7(18)
N2 C33 C32 116.7(13)
C34 C33 C32 121.1(15)
C35 C34 C33 122.7(19)
C34 C35 C37 116.7(18)
N2 C36 C37 123.3(15)
N2 C36 C3 120.2(12)
C37 C36 C3 116.4(19)
C38 C37 C36 120.9(18)
C38 C37 C35 123.0(19)
C36 C37 C35 116(2)
C1 C38 C37 124.5(17)
N3 C39 C40 124.3(7)
N3 C39 C82 115.0(7)
C40 C39 C82 120.6(7)
C39 N3 C41 115.8(7)
C42 C40 C39 118.4(8)
N3 C41 C43 123.3(8)
C40 C42 C43 119.4(8)
C42 C43 C41 118.9(7)
C42 C43 C44 118.6(8)
C41 C43 C44 122.4(8)
O7 C44 O8 122.7(8)
O7 C44 C43 123.7(8)
O8 C44 C43 113.6(8)
C46 C45 C47 121.7(7)
C46 C45 O8 122.0(8)
C47 C45 O8 116.4(8)
C45 C46 C48 119.0(8)
C45 C47 C49 117.3(8)
C50 C48 C46 121.2(8)
C50 C49 C47 123.4(8)
C49 C50 C48 117.3(7)
C49 C50 C51 120.7(7)
C48 C50 C51 121.9(7)
C50 C51 C72 111.3(6)
C50 C51 C62 104.6(6)
C72 C51 C62 111.2(5)
C50 C51 C52 111.4(5)
C72 C51 C52 107.2(6)
C62 C51 C52 111.1(6)
C54 C52 C53 109.9
C54 C52 C51 125.4(4)
C53 C52 C51 117.6(4)
C52 C53 C55 121.4
C52 C54 C56 121.8
C57 C55 C53 117.5
C57 C56 C54 124.3
C56 C57 C55 111.8
C56 C57 C58 123.4
C55 C57 C58 119.6
C61 C58 C59 107.7(8)
C61 C58 C60 110.7(11)
C59 C58 C60 107.5(7)
C61 C58 C57 108.3(6)
C59 C58 C57 111.6
C60 C58 C57 111.0(5)
C63 C62 C64 125.5
C63 C62 C63A 68.2(13)
C64 C62 C63A 72.7(12)
C63 C62 C64A 74.4(9)
C64 C62 C64A 80.9(9)
C63A C62 C64A 105.1(11)
C63 C62 C51 116.8(4)
C64 C62 C51 117.4(4)
C63A C62 C51 131.6(9)
C64A C62 C51 123.0(8)
C62 C63 C65 118.1
C62 C63 C63A 59.6(10)
C65 C63 C63A 75.0(8)
C62 C63 C64A 57.9(6)
C65 C63 C64A 86.0(6)
C63A C63 C64A 91.4(11)
C62 C64 C66 116.5
C62 C64 C63A 55.3(8)
C66 C64 C63A 76.2(7)
C62 C64 C64A 52.6(7)
C66 C64 C64A 85.9(6)
C63A C64 C64A 82.3(12)
C63 C65 C67 125.1
C63 C65 C65A 105.6(8)
C67 C65 C65A 44.0(9)
C63 C65 C63A 56.0(7)
C67 C65 C63A 83.5(8)
C65A C65 C63A 50.0(11)
C63 C65 C66A 93.1(6)
C67 C65 C66A 51.1(6)
C65A C65 C66A 86.6(12)
C63A C65 C66A 94.4(10)
C64 C66 C67 124.5
C64 C66 C65A 104.9(10)
C67 C66 C65A 44.7(9)
C64 C66 C63A 57.4(7)
C67 C66 C63A 79.7(9)
C65A C66 C63A 47.5(12)
C64 C66 C66A 92.7(6)
C67 C66 C66A 50.9(6)
C65A C66 C66A 86.9(14)
C63A C66 C66A 90.2(10)
C65A C67 C66 70.3(16)
C65A C67 C65 71.3(19)
C66 C67 C65 108.6
C65A C67 C66A 127.9(15)
C66 C67 C66A 80.3(8)
C65 C67 C66A 79.2(9)
C65A C67 C68 117.9(12)
C66 C67 C68 126.4
C65 C67 C68 124.5
C66A C67 C68 114.1(7)
C67 C68 C71 110.3(5)
C67 C68 C69 111.2
C71 C68 C69 107.3(6)
C67 C68 C70 108.4(7)
C71 C68 C70 109.6(8)
C69 C68 C70 110.0(6)
C73 C72 C74 109.8(8)
C73 C72 C51 125.8(7)
C74 C72 C51 124.2(7)
C72 C73 C75 124.9(10)
C72 C74 C76 126.9(11)
C77 C75 C73 121.8(11)
C77 C76 C74 120.5(13)
C76 C77 C75 115.0(10)
C76 C77 C78 122.8(9)
C75 C77 C78 122.1(8)
C80 C78 C77 114.0(10)
C80 C78 C81 106.2(15)
C77 C78 C81 108.5(9)
C80 C78 C79 109.3(14)
C77 C78 C79 108.9(8)
C81 C78 C79 109.8(14)
C83 C82 N4 122.7(7)
C83 C82 C39 123.5(8)
N4 C82 C39 113.8(7)
C85 N4 C82 117.3(7)
C82 C83 C84 119.3(8)
C86 C84 C83 118.4(8)
N4 C85 C86 124.5(7)
C84 C86 C85 117.7(7)
C84 C86 C87 120.3(7)
C85 C86 C87 121.9(7)
O9 C87 O10 123.6(7)
O9 C87 C86 124.8(7)
O10 C87 C86 111.5(6)
C90 C88 C89 120.8(7)
C90 C88 O10 122.2(7)
C89 C88 O10 116.9(7)
C88 C89 C91 119.5(8)
C88 C90 C92 119.8(8)
C93 C91 C89 121.0(7)
C93 C92 C90 120.8(8)
C91 C93 C92 117.9(7)
C91 C93 C94 118.0(7)
C92 C93 C94 124.1(7)
C105 C94 C93 110.0(6)
C105 C94 C95 107.6(7)
C93 C94 C95 106.6(6)
C105 C94 C115 107.8(6)
C93 C94 C115 107.5(7)
C95 C94 C115 117.2(6)
C97 C95 C96 104.1
C97 C95 C94 130.0(4)
C96 C95 C94 122.9(4)
C98 C96 C95 124.2
C95 C97 C99 125.5
C96 C98 C100 115.0
C100 C99 C97 126.6
C99 C100 C98 108.8
C99 C100 C101 127.6
C98 C100 C101 114.4
C103 C101 C104 118.9(15)
C103 C101 C102 99.0(12)
C104 C101 C102 105.9(10)
C103 C101 C100 113.4(8)
C104 C101 C100 109.9(8)
C102 C101 C100 108.5
C106 C105 C107 113.9(8)
C106 C105 C94 123.4(8)
C107 C105 C94 122.4(9)
C105 C106 C108 123.5(11)
C105 C107 C109 123.2(12)
C110 C108 C106 121.1(13)
C110 C109 C107 122.8(12)
C109 C110 C108 115.3(9)
C109 C110 C111 122.1(10)
C108 C110 C111 122.4(10)
C114 C111 C113 109.6(15)
C114 C111 C112 108(2)
C113 C111 C112 108(2)
C114 C111 C110 113.0(10)
C113 C111 C110 111.8(11)
C112 C111 C110 107.0(10)
C117 C115 C116 119.5
C117 C115 C94 127.8(5)
C116 C115 C94 102.7(5)
C118 C116 C115 106.4
C115 C117 C119 119.9
C116 C118 C120 122.8
C120 C119 C117 127.7
C119 C120 C121 125.5
C119 C120 C118 110.7
C121 C120 C118 121.2
C120 C121 C124 113.0(9)
C120 C121 C123 113.8(7)
C124 C121 C123 104.6(14)
C120 C121 C122 110.2
C124 C121 C122 111.0(17)
C123 C121 C122 103.8(7)
N5 C151 C150 173(2)
N7 C155 C154 178(2)
O4 C23 C24 107.7(12)
N10 C157 C156 176(2)
N11 C159 C158 165(2)
N181 C182 C180 164(2)
C66A C64A C62 126.0(15)
C66A C64A C63 102.1(15)
C62 C64A C63 47.7(6)
C66A C64A C64 95.8(14)
C62 C64A C64 46.5(5)
C63 C64A C64 83.6(8)
C64A C66A C67 112.7(14)
C64A C66A C65 78.8(13)
C67 C66A C65 49.7(6)
C64A C66A C66 84.9(12)
C67 C66A C66 48.8(6)
C65 C66A C66 77.4(7)
C65A C63A C62 130.2(17)
C65A C63A C63 105(2)
C62 C63A C63 52.2(8)
C65A C63A C64 98.1(18)
C62 C63A C64 52.0(8)
C63 C63A C64 96.3(11)
C65A C63A C65 56.1(17)
C62 C63A C65 91.7(13)
C63 C63A C65 49.0(8)
C64 C63A C65 106.6(11)
C65A C63A C66 51.7(15)
C62 C63A C66 89.6(12)
C63 C63A C66 106.6(11)
C64 C63A C66 46.4(7)
C65 C63A C66 80.2(8)
C67 C65A C63A 117(2)
C67 C65A C66 65.0(14)
C63A C65A C66 80.9(17)
C67 C65A C65 64.7(16)
C63A C65A C65 73.9(19)
C66 C65A C65 102.2(15)

loop_
_geom_bond_atom_site_label_1
_geom_bond_atom_site_label_2
_geom_bond_distance
I1 C19 2.079(8)
O1 C12 1.341(12)
O1 C13 1.447(12)
N1 C3 1.321(16)
N1 C6 1.342(13)
C1 C38 1.34(2)
C1 C2 1.466(19)
I2 C20 2.084(9)
O2 C15 1.413(12)
O2 C14 1.446(11)
N2 C33 1.287(15)
N2 C36 1.35(2)
C2 C4 1.400(17)
C2 C3 1.425(19)
O3 C17 1.346(10)
O3 C16 1.452(11)
C3 C36 1.495(19)
O4 C22 1.374(11)
O4 C23 1.449(14)
C4 C5 1.360(16)
C5 C6 1.386(16)
O5 C25 1.218(19)
O5 C24 1.505(19)
N5 C151 1.162(14)
C6 C7 1.501(15)
O6 C26 1.28(3)
O6 C27 1.38(3)
C7 C8 1.351(13)
C7 C9 1.402(15)
O7 C44 1.210(11)
C8 C10 1.415(14)
O8 C44 1.326(11)
O8 C45 1.431(9)
C9 C11 1.343(15)
O9 C87 1.199(9)
C10 C12 1.408(13)
O10 C87 1.350(9)
O10 C88 1.413(8)
C11 C12 1.384(13)
C13 C14 1.535(16)
C15 C16 1.528(13)
C17 C18 1.380(12)
C17 C19 1.420(12)
C18 C20 1.384(12)
C19 C21 1.387(12)
C20 C22 1.378(12)
C21 C22 1.399(13)
C24 C23 1.76(2)
C24 C25 1.97(4)
C25 C26 1.54(3)
C27 C28 1.33(3)
C27 C29 1.381(19)
C28 C30 1.35(3)
C29 C31 1.41(3)
C30 C32 1.42(2)
C31 C32 1.35(3)
C32 C33 1.46(2)
C33 C34 1.45(2)
C34 C35 1.29(3)
C35 C37 1.49(3)
C36 C37 1.42(2)
C37 C38 1.41(3)
C39 N3 1.346(11)
C39 C40 1.393(12)
C39 C82 1.502(11)
N3 C41 1.363(10)
C40 C42 1.369(12)
C41 C43 1.388(12)
C42 C43 1.382(12)
C43 C44 1.483(12)
C45 C46 1.355(14)
C45 C47 1.394(12)
C46 C48 1.412(12)
C47 C49 1.401(11)
C48 C50 1.396(12)
C49 C50 1.361(11)
C50 C51 1.549(10)
C51 C72 1.550(11)
C51 C62 1.552(9)
C51 C52 1.558(8)
C52 C54 1.3123
C52 C53 1.4049
C53 C55 1.4532
C54 C56 1.4169
C55 C57 1.4175
C56 C57 1.3013
C57 C58 1.5464
C58 C61 1.481(16)
C58 C59 1.5176
C58 C60 1.525(13)
C62 C63 1.3035
C62 C64 1.3635
C62 C63A 1.42(2)
C62 C64A 1.492(17)
C63 C65 1.3926
C63 C63A 1.53(3)
C63 C64A 1.70(2)
C64 C66 1.4200
C64 C63A 1.65(3)
C64 C64A 1.856(19)
C65 C67 1.4703
C65 C65A 1.54(4)
C65 C63A 1.78(3)
C65 C66A 1.89(2)
C66 C67 1.4552
C66 C65A 1.51(3)
C66 C63A 1.90(2)
C66 C66A 1.90(2)
C67 C65A 1.13(2)
C67 C66A 1.500(19)
C67 C68 1.5193
C68 C71 1.542(15)
C68 C69 1.5569
C68 C70 1.580(14)
C72 C73 1.325(13)
C72 C74 1.346(16)
C73 C75 1.383(17)
C74 C76 1.378(18)
C75 C77 1.338(14)
C76 C77 1.318(16)
C77 C78 1.509(12)
C78 C80 1.463(17)
C78 C81 1.525(19)
C78 C79 1.550(18)
C82 C83 1.349(12)
C82 N4 1.361(11)
N4 C85 1.308(10)
C83 C84 1.397(12)
C84 C86 1.381(11)
C85 C86 1.384(11)
C86 C87 1.484(10)
C88 C90 1.324(12)
C88 C89 1.346(12)
C89 C91 1.396(11)
C90 C92 1.401(12)
C91 C93 1.355(11)
C92 C93 1.361(11)
C93 C94 1.570(10)
C94 C105 1.560(11)
C94 C95 1.599(11)
C94 C115 1.617(11)
C95 C97 1.2354
C95 C96 1.4947
C96 C98 1.3375
C97 C99 1.3704
C98 C100 1.4560
C99 C100 1.1846
C100 C101 1.5678
C101 C103 1.48(2)
C101 C104 1.542(15)
C101 C102 1.5631
C105 C106 1.325(15)
C105 C107 1.349(15)
C106 C108 1.421(15)
C107 C109 1.389(16)
C108 C110 1.339(16)
C109 C110 1.332(17)
C110 C111 1.514(12)
C111 C114 1.46(2)
C111 C113 1.47(2)
C111 C112 1.51(2)
C115 C117 1.2465
C115 C116 1.6116
C116 C118 1.4151
C117 C119 1.3792
C118 C120 1.6714
C119 C120 1.2321
C120 C121 1.4719
C121 C124 1.54(2)
C121 C123 1.548(16)
C121 C122 1.6523
C150 C151 1.520(16)
C154 C155 1.494(15)
C155 N7 1.133(14)
C158 C159 1.533(17)
N10 C157 1.228(15)
C157 C156 1.595(16)
N11 C159 1.135(16)
N181 C182 1.136(17)
C180 C182 1.521(17)
C64A C66A 1.39(3)
C63A C65A 1.42(3)
